data_7228449
loop_
_publ_author_name
'Gelfand, Benjamin S.'
'Taylor, Jared M.'
'Shimizu, George K. H.'

_publ_section_title
;
 Extracting structural trends from systematic variation of
 phosphonate/phosphonate monoester coordination polymers
;
_journal_name_full CrystEngComm
_journal_paper_doi 10.1039/C7CE00579B
_journal_year 2017
_chemical_formula_moiety 'C30 H70 Ba3 O29 P6, H2 O'
_chemical_formula_sum 'C30 H72 Ba3 O30 P6'
_chemical_formula_weight 1510.69
_space_group_crystal_system triclinic
_space_group_IT_number 2
_space_group_name_Hall '-P 1'
_space_group_name_H-M_alt 'P -1'
_symmetry_space_group_name_Hall '-P 1'
_symmetry_space_group_name_H-M 'P -1'
_atom_sites_solution_hydrogens mixed
_audit_creation_date 2017-04-18
_audit_creation_method
;
Olex2 1.2
(compiled 2017.03.28 svn.r3405 for OlexSys, GUI svn.r5335)
;
_audit_update_record
;
2017-04-28 deposited with the CCDC.
2017-05-15 downloaded from the CCDC.
;
_cell_angle_alpha 67.65(3)
_cell_angle_beta 82.28(3)
_cell_angle_gamma 82.80(3)
_cell_formula_units_Z 2
_cell_length_a 11.616(2)
_cell_length_b 15.242(3)
_cell_length_c 17.613(4)
_cell_measurement_reflns_used 842
_cell_measurement_temperature 173(2)
_cell_measurement_theta_max 27.485
_cell_measurement_theta_min 0.998
_cell_volume 2848.6(12)
_computing_molecular_graphics 'Olex2 (Dolomanov et al., 2009)'
_computing_publication_material 'Olex2 (Dolomanov et al., 2009)'
_computing_structure_refinement 'ShelXL (Sheldrick, 2015)'
_diffrn_ambient_temperature 173.15
_diffrn_measured_fraction_theta_full 0.985
_diffrn_measured_fraction_theta_max 0.966
_diffrn_measurement_device_type 'Bruker APEX-II CCD'
_diffrn_measurement_method '\f and \w scans'
_diffrn_radiation_type MoK\a
_diffrn_radiation_wavelength 0.71069
_diffrn_reflns_av_R_equivalents 0.0518
_diffrn_reflns_av_unetI/netI 0.0640
_diffrn_reflns_Laue_measured_fraction_full 0.985
_diffrn_reflns_Laue_measured_fraction_max 0.966
_diffrn_reflns_limit_h_max 15
_diffrn_reflns_limit_h_min -14
_diffrn_reflns_limit_k_max 19
_diffrn_reflns_limit_k_min -19
_diffrn_reflns_limit_l_max 22
_diffrn_reflns_limit_l_min -23
_diffrn_reflns_number 23197
_diffrn_reflns_point_group_measured_fraction_full 0.985
_diffrn_reflns_point_group_measured_fraction_max 0.966
_diffrn_reflns_theta_full 25.240
_diffrn_reflns_theta_max 27.732
_diffrn_reflns_theta_min 1.775
_exptl_absorpt_coefficient_mu 2.301
_exptl_absorpt_correction_T_max 0.871
_exptl_absorpt_correction_T_min 0.847
_exptl_absorpt_correction_type multi-scan
_exptl_absorpt_process_details 'Sheldrick, G. M., SADABS 1997'
_exptl_crystal_colour colourless
_exptl_crystal_colour_primary colourless
_exptl_crystal_density_diffrn 1.761
_exptl_crystal_description block
_exptl_crystal_F_000 1500
_exptl_crystal_recrystallization_method 'Re-crystallisation from solvent'
_exptl_crystal_size_max 0.1
_exptl_crystal_size_mid 0.06
_exptl_crystal_size_min 0.06
_refine_diff_density_max 1.602
_refine_diff_density_min -1.120
_refine_diff_density_rms 0.204
_refine_ls_extinction_method none
_refine_ls_goodness_of_fit_ref 1.153
_refine_ls_hydrogen_treatment constr
_refine_ls_matrix_type full
_refine_ls_number_parameters 634
_refine_ls_number_reflns 12932
_refine_ls_number_restraints 18
_refine_ls_restrained_S_all 1.154
_refine_ls_R_factor_all 0.0861
_refine_ls_R_factor_gt 0.0614
_refine_ls_shift/su_max 0.001
_refine_ls_shift/su_mean 0.000
_refine_ls_structure_factor_coef Fsqd
_refine_ls_weighting_details 'w=1/[\s^2^(Fo^2^)+35.9180P] where P=(Fo^2^+2Fc^2^)/3'
_refine_ls_weighting_scheme calc
_refine_ls_wR_factor_gt 0.1160
_refine_ls_wR_factor_ref 0.1325
_reflns_Friedel_coverage 0.000
_reflns_number_gt 10159
_reflns_number_total 13391
_reflns_threshold_expression 'I > 2\s(I)'
_cod_data_source_file c7ce00579b1.cif
_cod_data_source_block 4
_cod_database_code 7228449
_shelx_shelxl_version_number 2014/7
_shelx_space_group_comment
;
The symmetry employed for this shelxl refinement is uniquely defined
by the following loop, which should always be used as a source of
symmetry information in preference to the above space-group names.
They are only intended as comments.
;
_shelx_estimated_absorpt_t_max 0.874
_shelx_estimated_absorpt_t_min 0.803
_olex2_refinement_description
;
1. Fixed Uiso
 At 1.2 times of:
  All C(H) groups, All O(H,H) groups
 At 1.5 times of:
  All C(H,H,H) groups
2. Uiso/Uaniso restraints and constraints
Uanis(C24) \\sim Ueq, Uanis(C26) \\sim Ueq, Uanis(C27) \\sim Ueq: with sigma of
0.01 and sigma for terminal atoms of 0.02
3.a Riding coordinates:
 O19(H19A,H19B), O20(H20A,H20B), O21(H21A,H21B), O22(H22A,H22B), O23(H23D,
 H23E), O24(H24D,H24E), O25A(H25A,H25B), O26(H26D,H26E), O27(H27D,H27E),
 O28(H28A,H28B), O30(H30D,H30E), O29(H29D,H29E)
3.b Ternary CH refined with riding coordinates:
 C7(H7), C10(H10), C13(H13), C22(H22), C25(H25), C28(H28)
3.c Aromatic/amide H refined with riding coordinates:
 C2(H2), C4(H4), C6(H6), C17(H17), C19(H19), C21(H21)
3.d Idealised Me refined as rotating group:
 C8(H8A,H8B,H8C), C9(H9A,H9B,H9C), C11(H11A,H11B,H11C), C12(H12A,H12B,H12C),
 C14(H14A,H14B,H14C), C15(H15A,H15B,H15C), C23(H23A,H23B,H23C), C24(H24A,H24B,
 H24C), C26(H26A,H26B,H26C), C27(H27A,H27B,H27C), C29(H29A,H29B,H29C), C30(H30A,
 H30B,H30C)
;
_olex2_submission_special_instructions 'No special instructions were received'

loop_
_space_group_symop_operation_xyz
'x, y, z'
'-x, -y, -z'

loop_
_atom_site_label
_atom_site_type_symbol
_atom_site_fract_x
_atom_site_fract_y
_atom_site_fract_z
_atom_site_U_iso_or_equiv
_atom_site_adp_type
_atom_site_occupancy
_atom_site_site_symmetry_order
_atom_site_calc_flag
_atom_site_refinement_flags_posn
_atom_site_refinement_flags_adp
_atom_site_disorder_assembly
_atom_site_disorder_group
Ba1 Ba 0.26896(4) -0.31426(3) 1.20638(3) 0.01922(10) Uani 1 1 d . . . .
Ba2 Ba 0.10708(4) 0.20622(3) 0.84713(3) 0.02186(11) Uani 1 1 d . . . .
Ba3 Ba 0.62168(4) -0.37249(3) 1.30599(3) 0.02189(11) Uani 1 1 d . . . .
C1 C -0.0090(6) 0.5186(5) 0.6341(4) 0.0204(15) Uani 1 1 d . . . .
C2 C 0.0795(6) 0.5594(5) 0.5737(4) 0.0194(14) Uani 1 1 d . . . .
H2 H 0.1584 0.5410 0.5854 0.023 Uiso 1 1 calc R . . .
C3 C 0.0555(6) 0.6263(5) 0.4969(4) 0.0169(14) Uani 1 1 d . . . .
C4 C -0.0600(6) 0.6506(5) 0.4799(5) 0.0194(14) Uani 1 1 d . . . .
H4 H -0.0774 0.6951 0.4271 0.023 Uiso 1 1 calc R . . .
C5 C -0.1507(6) 0.6114(5) 0.5383(4) 0.0186(14) Uani 1 1 d . . . .
C6 C -0.1237(6) 0.5472(5) 0.6161(4) 0.0195(14) Uani 1 1 d . . . .
H6 H -0.1851 0.5225 0.6576 0.023 Uiso 1 1 calc R . . .
C7 C -0.0321(8) 0.5694(6) 0.8049(6) 0.039(2) Uani 1 1 d . . . .
H7 H -0.1084 0.5419 0.8121 0.047 Uiso 1 1 calc R . . .
C8 C -0.0002(13) 0.5627(9) 0.8868(7) 0.069(4) Uani 1 1 d . . . .
H8A H 0.0017 0.4961 0.9250 0.104 Uiso 1 1 calc GR . . .
H8B H -0.0582 0.6012 0.9091 0.104 Uiso 1 1 calc GR . . .
H8C H 0.0768 0.5862 0.8797 0.104 Uiso 1 1 calc GR . . .
C9 C -0.0390(13) 0.6700(8) 0.7461(8) 0.073(4) Uani 1 1 d . . . .
H9A H 0.0350 0.6972 0.7413 0.109 Uiso 1 1 calc GR . . .
H9B H -0.1023 0.7067 0.7665 0.109 Uiso 1 1 calc GR . . .
H9C H -0.0541 0.6723 0.6920 0.109 Uiso 1 1 calc GR . . .
C10 C 0.1757(8) 0.7986(7) 0.5131(6) 0.038(2) Uani 1 1 d . . . .
H10 H 0.1796 0.7331 0.5565 0.045 Uiso 1 1 calc R . . .
C11 C 0.2915(10) 0.8394(10) 0.5004(8) 0.069(4) Uani 1 1 d . . . .
H11A H 0.3535 0.7960 0.4874 0.104 Uiso 1 1 calc GR . . .
H11B H 0.3059 0.8473 0.5509 0.104 Uiso 1 1 calc GR . . .
H11C H 0.2904 0.9013 0.4548 0.104 Uiso 1 1 calc GR . . .
C12 C 0.0775(10) 0.8583(9) 0.5386(7) 0.061(3) Uani 1 1 d . . . .
H12A H 0.0691 0.9210 0.4943 0.092 Uiso 1 1 calc GR . . .
H12B H 0.0941 0.8659 0.5887 0.092 Uiso 1 1 calc GR . . .
H12C H 0.0050 0.8271 0.5494 0.092 Uiso 1 1 calc GR . . .
C13 C -0.2859(8) 0.8267(6) 0.4990(6) 0.036(2) Uani 1 1 d . . . .
H13 H -0.2481 0.7931 0.5514 0.043 Uiso 1 1 calc R . . .
C14 C -0.2086(11) 0.9002(7) 0.4388(7) 0.057(3) Uani 1 1 d . . . .
H14A H -0.1317 0.8693 0.4295 0.085 Uiso 1 1 calc GR . . .
H14B H -0.2002 0.9485 0.4613 0.085 Uiso 1 1 calc GR . . .
H14C H -0.2437 0.9305 0.3864 0.085 Uiso 1 1 calc GR . . .
C15 C -0.4046(9) 0.8690(8) 0.5174(8) 0.057(3) Uani 1 1 d . . . .
H15A H -0.4429 0.8994 0.4663 0.085 Uiso 1 1 calc GR . . .
H15B H -0.3975 0.9166 0.5410 0.085 Uiso 1 1 calc GR . . .
H15C H -0.4511 0.8187 0.5569 0.085 Uiso 1 1 calc GR . . .
C16 C 0.3994(7) 0.0316(5) 1.1062(5) 0.0238(16) Uani 1 1 d . . . .
C17 C 0.5137(6) 0.0187(5) 1.1286(4) 0.0224(15) Uani 1 1 d . . . .
H17 H 0.5345 -0.0329 1.1770 0.027 Uiso 1 1 calc R . . .
C18 C 0.5964(6) 0.0802(5) 1.0812(4) 0.0217(15) Uani 1 1 d . . . .
C19 C 0.5651(6) 0.1564(6) 1.0120(4) 0.0236(16) Uani 1 1 d . . . .
H19 H 0.6212 0.1997 0.9802 0.028 Uiso 1 1 calc R . . .
C20 C 0.4524(6) 0.1709(5) 0.9879(4) 0.0187(14) Uani 1 1 d . . . .
C21 C 0.3708(6) 0.1076(5) 1.0350(5) 0.0225(16) Uani 1 1 d . . . .
H21 H 0.2944 0.1163 1.0184 0.027 Uiso 1 1 calc R . . .
C22 C 0.2101(10) 0.0704(7) 1.2516(6) 0.045(2) Uani 1 1 d . . . .
H22 H 0.2148 0.1176 1.1935 0.054 Uiso 1 1 calc R . A .
C23 C 0.0856(11) 0.0563(9) 1.2821(9) 0.077(4) Uani 1 1 d . . . .
H23A H 0.0498 0.0335 1.2464 0.116 Uiso 1 1 calc GR . . .
H23B H 0.0447 0.1169 1.2813 0.116 Uiso 1 1 calc GR . . .
H23C H 0.0802 0.0093 1.3386 0.116 Uiso 1 1 calc GR . . .
C24 C 0.2714(15) 0.1052(11) 1.3025(11) 0.104(6) Uani 1 1 d . U B 2
H24A H 0.2705 0.0580 1.3589 0.156 Uiso 1 1 calc GR . B 2
H24B H 0.2319 0.1656 1.3032 0.156 Uiso 1 1 calc GR . B 2
H24C H 0.3523 0.1148 1.2788 0.156 Uiso 1 1 calc GR . B 2
C25 C 0.6771(9) 0.1603(9) 1.2110(7) 0.054(3) Uani 1 1 d . . . .
H25 H 0.6350 0.2019 1.1623 0.065 Uiso 1 1 calc R . . .
C26 C 0.7736(14) 0.2085(12) 1.2191(11) 0.105(6) Uani 1 1 d . U . .
H26A H 0.8117 0.1686 1.2687 0.157 Uiso 1 1 calc GR . . .
H26B H 0.7435 0.2695 1.2235 0.157 Uiso 1 1 calc GR . . .
H26C H 0.8302 0.2196 1.1705 0.157 Uiso 1 1 calc GR . . .
C27 C 0.5939(16) 0.1351(13) 1.2887(11) 0.117(6) Uani 1 1 d . U . .
H27A H 0.5328 0.0990 1.2841 0.175 Uiso 1 1 calc GR . . .
H27B H 0.5584 0.1936 1.2959 0.175 Uiso 1 1 calc GR . . .
H27C H 0.6366 0.0964 1.3363 0.175 Uiso 1 1 calc GR . . .
C28 C 0.3914(9) 0.3836(7) 0.9942(6) 0.040(2) Uani 1 1 d . . . .
H28 H 0.4774 0.3780 0.9792 0.048 Uiso 1 1 calc R . . .
C29 C 0.3655(12) 0.3309(9) 1.0860(7) 0.066(3) Uani 1 1 d . . . .
H29A H 0.2819 0.3402 1.1015 0.098 Uiso 1 1 calc GR . . .
H29B H 0.4097 0.3556 1.1161 0.098 Uiso 1 1 calc GR . . .
H29C H 0.3880 0.2629 1.0998 0.098 Uiso 1 1 calc GR . . .
C30 C 0.3488(12) 0.4866(8) 0.9689(8) 0.066(3) Uani 1 1 d . . . .
H30A H 0.3687 0.5190 0.9096 0.099 Uiso 1 1 calc GR . . .
H30B H 0.3857 0.5159 0.9993 0.099 Uiso 1 1 calc GR . . .
H30C H 0.2640 0.4924 0.9813 0.099 Uiso 1 1 calc GR . . .
O1 O 0.0592(4) 0.5145(4) 0.7745(3) 0.0216(11) Uani 1 1 d . . . .
O2 O 0.1455(4) 0.3874(4) 0.7260(3) 0.0228(11) Uani 1 1 d . . . .
O3 O -0.0656(4) 0.3839(4) 0.7843(3) 0.0257(12) Uani 1 1 d . . . .
O4 O 0.1472(4) 0.7124(4) 0.3390(3) 0.0245(11) Uani 1 1 d . . . .
O5 O 0.1503(5) 0.7930(4) 0.4363(3) 0.0261(12) Uani 1 1 d . . . .
O6 O 0.2852(4) 0.6449(4) 0.4515(3) 0.0274(12) Uani 1 1 d . . . .
O7 O -0.3790(4) 0.6264(4) 0.5889(3) 0.0229(11) Uani 1 1 d . . . .
O8 O -0.2981(4) 0.7594(4) 0.4613(3) 0.0219(11) Uani 1 1 d . . . .
O9 O -0.3230(5) 0.6076(4) 0.4507(3) 0.0260(12) Uani 1 1 d . . . .
O10 O 0.3376(4) -0.1452(4) 1.1975(3) 0.0254(12) Uani 1 1 d . . . .
O11 O 0.2724(5) -0.0195(4) 1.2528(4) 0.0333(13) Uani 1 1 d . . . .
O12 O 0.1788(5) -0.0177(4) 1.1314(4) 0.0290(13) Uani 1 1 d . . . .
O13 O 0.7207(5) 0.0710(4) 1.2027(3) 0.0327(13) Uani 1 1 d . . . .
O14 O 0.8112(4) 0.1397(4) 1.0563(3) 0.0255(12) Uani 1 1 d . . . .
O15 O 0.7872(5) -0.0378(4) 1.1316(4) 0.0409(16) Uani 1 1 d . . . .
O16 O 0.3159(4) 0.2541(4) 0.8614(3) 0.0254(12) Uani 1 1 d . . . .
O17 O 0.5060(4) 0.3242(4) 0.8498(3) 0.0249(12) Uani 1 1 d . . . .
O18 O 0.3333(4) 0.3423(4) 0.9497(3) 0.0254(12) Uani 1 1 d . . . .
O19 O 0.4576(5) -0.2381(4) 1.3314(4) 0.0361(14) Uani 1 1 d . . . .
H19A H 0.4174 -0.2031 1.2890 0.043 Uiso 1 1 d R . . .
H19B H 0.4072 -0.2644 1.3751 0.043 Uiso 1 1 d R . . .
O20 O 0.7196(5) -0.1981(4) 1.2850(3) 0.0291(12) Uani 1 1 d . . . .
H20A H 0.7132 -0.1355 1.2562 0.035 Uiso 1 1 d R . . .
H20B H 0.7105 -0.2068 1.3386 0.035 Uiso 1 1 d R . . .
O21 O 0.0115(6) 0.1507(5) 0.7399(4) 0.0452(17) Uani 1 1 d . . . .
H21A H -0.0388 0.1949 0.7089 0.054 Uiso 1 1 d R . . .
H21B H -0.0289 0.1012 0.7717 0.054 Uiso 1 1 d R . . .
O22 O 0.0780(5) 0.3154(5) 0.9551(4) 0.0407(15) Uani 1 1 d . . . .
H22A H 0.0607 0.3746 0.9201 0.049 Uiso 1 1 d R . . .
H22B H 0.1474 0.3169 0.9715 0.049 Uiso 1 1 d R . . .
O23 O 0.6892(6) -0.5259(7) 1.2427(6) 0.079(3) Uani 1 1 d . . . .
H23D H 0.7674 -0.5249 1.2340 0.095 Uiso 1 1 d R . . .
H23E H 0.6746 -0.5620 1.2147 0.095 Uiso 1 1 d R . . .
O24 O 0.6079(5) -0.5721(4) 1.4073(4) 0.0379(15) Uani 1 1 d . . . .
H24D H 0.6445 -0.6051 1.4523 0.045 Uiso 1 1 d R . . .
H24E H 0.5382 -0.5944 1.4158 0.045 Uiso 1 1 d R . . .
O25A O 0.3202(9) -0.4916(6) 1.1903(6) 0.084(3) Uani 1 1 d . . C 1
H25A H 0.3261 -0.5208 1.2453 0.101 Uiso 1 1 d R . C 1
H25B H 0.3975 -0.4952 1.1729 0.101 Uiso 1 1 d R . C 1
O26 O 0.3905(4) -0.4311(4) 1.3414(3) 0.0277(12) Uani 1 1 d . . . .
H26D H 0.3638 -0.4133 1.3836 0.033 Uiso 1 1 d R . . .
H26E H 0.3896 -0.4938 1.3587 0.033 Uiso 1 1 d R . . .
O27 O 0.2151(6) -0.3356(4) 1.0538(4) 0.0416(15) Uani 1 1 d . . . .
H27D H 0.2160 -0.2804 1.0099 0.050 Uiso 1 1 d R . . .
H27E H 0.1403 -0.3488 1.0658 0.050 Uiso 1 1 d R . . .
O28 O 0.1243(5) -0.1662(4) 1.1027(3) 0.0288(12) Uani 1 1 d . . . .
H28A H 0.1356 -0.1178 1.1160 0.035 Uiso 1 1 d R . . .
H28B H 0.1467 -0.1539 1.0494 0.035 Uiso 1 1 d R . . .
O30 O 0.0548(5) 0.1289(4) 1.0281(4) 0.0417(16) Uani 1 1 d . . . .
H30D H -0.0204 0.1211 1.0466 0.050 Uiso 1 1 d R . . .
H30E H 0.0961 0.0775 1.0599 0.050 Uiso 1 1 d R . . .
P1 P 0.03126(15) 0.44244(13) 0.73390(11) 0.0177(4) Uani 1 1 d . . . .
P2 P 0.16890(16) 0.69268(14) 0.42531(12) 0.0202(4) Uani 1 1 d . . . .
P3 P -0.29916(15) 0.64716(13) 0.51130(11) 0.0182(4) Uani 1 1 d . . . .
P4 P 0.29009(17) -0.04435(14) 1.17221(12) 0.0233(4) Uani 1 1 d . . . .
P5 P 0.74085(16) 0.06185(14) 1.11492(12) 0.0226(4) Uani 1 1 d . . . .
P6 P 0.40480(15) 0.27587(13) 0.90450(11) 0.0184(4) Uani 1 1 d . . . .
O29 O 0.4881(8) -0.6217(7) 1.2566(6) 0.084(3) Uani 1 1 d . . D 1
H29D H 0.4404 -0.6582 1.3009 0.101 Uiso 1 1 d R . D 1
H29E H 0.5075 -0.5816 1.2807 0.101 Uiso 1 1 d R . D 1

loop_
_atom_site_aniso_label
_atom_site_aniso_U_11
_atom_site_aniso_U_22
_atom_site_aniso_U_33
_atom_site_aniso_U_23
_atom_site_aniso_U_13
_atom_site_aniso_U_12
Ba1 0.01441(19) 0.0212(2) 0.0193(2) -0.00460(17) -0.00007(16) -0.00275(16)
Ba2 0.0182(2) 0.0208(2) 0.0230(2) -0.00306(17) -0.00421(17) -0.00246(16)
Ba3 0.0143(2) 0.0313(2) 0.0178(2) -0.00637(18) -0.00161(16) -0.00220(17)
C1 0.012(3) 0.023(4) 0.020(4) -0.001(3) 0.000(3) -0.001(3)
C2 0.016(3) 0.021(3) 0.017(3) -0.001(3) -0.002(3) -0.006(3)
C3 0.014(3) 0.020(3) 0.015(3) -0.007(3) 0.002(3) 0.005(3)
C4 0.019(3) 0.012(3) 0.024(4) -0.002(3) -0.005(3) -0.002(3)
C5 0.015(3) 0.021(3) 0.021(4) -0.009(3) -0.004(3) 0.001(3)
C6 0.017(3) 0.027(4) 0.015(3) -0.007(3) -0.004(3) -0.004(3)
C7 0.035(5) 0.032(5) 0.054(6) -0.022(4) 0.002(4) -0.005(4)
C8 0.104(11) 0.064(8) 0.042(7) -0.028(6) -0.001(7) 0.010(7)
C9 0.111(11) 0.042(7) 0.069(8) -0.028(6) -0.033(8) 0.027(7)
C10 0.045(5) 0.043(5) 0.033(5) -0.023(4) -0.007(4) 0.000(4)
C11 0.059(7) 0.097(10) 0.084(9) -0.062(8) -0.009(7) -0.027(7)
C12 0.055(7) 0.089(9) 0.050(7) -0.041(7) 0.008(5) -0.003(6)
C13 0.033(5) 0.035(5) 0.046(6) -0.021(4) -0.013(4) 0.003(4)
C14 0.075(8) 0.039(6) 0.061(7) -0.016(5) -0.010(6) -0.022(6)
C15 0.052(6) 0.053(7) 0.074(8) -0.036(6) -0.004(6) 0.004(5)
C16 0.025(4) 0.022(4) 0.029(4) -0.013(3) -0.004(3) -0.005(3)
C17 0.023(4) 0.024(4) 0.016(4) -0.001(3) -0.006(3) -0.005(3)
C18 0.023(4) 0.025(4) 0.017(4) -0.008(3) -0.001(3) -0.002(3)
C19 0.015(3) 0.031(4) 0.017(4) -0.001(3) 0.001(3) -0.004(3)
C20 0.019(3) 0.014(3) 0.023(4) -0.008(3) 0.002(3) -0.003(3)
C21 0.015(3) 0.031(4) 0.026(4) -0.013(3) -0.007(3) -0.008(3)
C22 0.066(7) 0.028(5) 0.043(6) -0.015(4) -0.004(5) -0.002(5)
C23 0.069(8) 0.060(8) 0.092(11) -0.029(8) 0.035(8) -0.008(7)
C24 0.137(12) 0.086(10) 0.124(12) -0.069(9) -0.067(10) 0.018(9)
C25 0.046(6) 0.076(8) 0.055(7) -0.043(6) -0.014(5) 0.008(6)
C26 0.109(11) 0.103(11) 0.143(13) -0.087(10) -0.010(10) -0.025(9)
C27 0.121(12) 0.129(13) 0.107(12) -0.070(10) 0.028(10) 0.009(10)
C28 0.041(5) 0.046(6) 0.042(6) -0.027(5) -0.008(4) 0.002(4)
C29 0.099(10) 0.063(8) 0.047(7) -0.032(6) -0.022(7) 0.001(7)
C30 0.096(10) 0.043(6) 0.071(8) -0.037(6) -0.003(7) -0.002(6)
O1 0.021(3) 0.021(3) 0.022(3) -0.007(2) -0.004(2) -0.001(2)
O2 0.018(2) 0.025(3) 0.020(3) -0.003(2) -0.006(2) 0.002(2)
O3 0.020(3) 0.029(3) 0.027(3) -0.006(2) -0.004(2) -0.007(2)
O4 0.020(3) 0.034(3) 0.016(3) -0.008(2) 0.002(2) -0.001(2)
O5 0.029(3) 0.028(3) 0.020(3) -0.008(2) 0.000(2) -0.002(2)
O6 0.018(3) 0.038(3) 0.021(3) -0.006(2) -0.002(2) 0.001(2)
O7 0.019(2) 0.027(3) 0.019(3) -0.004(2) -0.002(2) -0.005(2)
O8 0.021(3) 0.024(3) 0.019(3) -0.005(2) -0.003(2) -0.004(2)
O9 0.027(3) 0.028(3) 0.022(3) -0.006(2) -0.010(2) -0.002(2)
O10 0.023(3) 0.022(3) 0.030(3) -0.005(2) -0.007(2) -0.005(2)
O11 0.042(3) 0.029(3) 0.029(3) -0.009(3) -0.007(3) -0.003(3)
O12 0.024(3) 0.022(3) 0.038(3) -0.004(2) -0.012(2) -0.003(2)
O13 0.027(3) 0.042(4) 0.027(3) -0.011(3) -0.010(2) 0.002(3)
O14 0.019(3) 0.028(3) 0.025(3) -0.005(2) -0.002(2) -0.004(2)
O15 0.031(3) 0.028(3) 0.063(5) -0.014(3) -0.017(3) 0.005(3)
O16 0.016(2) 0.030(3) 0.025(3) -0.002(2) -0.006(2) -0.002(2)
O17 0.020(3) 0.026(3) 0.024(3) -0.003(2) 0.002(2) -0.005(2)
O18 0.022(3) 0.030(3) 0.025(3) -0.011(2) -0.003(2) -0.002(2)
O19 0.024(3) 0.038(3) 0.037(4) -0.005(3) -0.003(3) 0.006(3)
O20 0.038(3) 0.028(3) 0.020(3) -0.006(2) -0.004(2) -0.002(2)
O21 0.053(4) 0.043(4) 0.043(4) -0.016(3) -0.029(3) 0.012(3)
O22 0.036(3) 0.046(4) 0.044(4) -0.021(3) -0.006(3) 0.001(3)
O23 0.033(4) 0.116(7) 0.139(9) -0.104(7) -0.007(5) -0.009(4)
O24 0.023(3) 0.047(4) 0.032(3) 0.004(3) -0.015(3) -0.004(3)
O25A 0.107(7) 0.059(5) 0.087(7) -0.040(5) 0.041(6) -0.020(5)
O26 0.021(3) 0.027(3) 0.027(3) -0.002(2) -0.001(2) -0.001(2)
O27 0.048(4) 0.037(4) 0.038(4) -0.014(3) 0.000(3) -0.002(3)
O28 0.034(3) 0.031(3) 0.022(3) -0.007(2) -0.006(2) -0.007(2)
O30 0.021(3) 0.045(4) 0.038(4) 0.010(3) -0.006(3) -0.005(3)
P1 0.0141(8) 0.0184(9) 0.0164(9) -0.0014(7) -0.0018(7) -0.0018(7)
P2 0.0149(8) 0.0229(9) 0.0179(9) -0.0026(7) -0.0005(7) -0.0011(7)
P3 0.0143(8) 0.0206(9) 0.0171(9) -0.0034(7) -0.0044(7) 0.0000(7)
P4 0.0217(9) 0.0189(9) 0.0232(10) 0.0005(8) -0.0048(8) -0.0037(7)
P5 0.0172(9) 0.0243(10) 0.0235(10) -0.0047(8) -0.0060(8) -0.0012(7)
P6 0.0138(8) 0.0227(9) 0.0155(9) -0.0033(7) -0.0010(7) -0.0028(7)
O29 0.087(7) 0.098(7) 0.075(7) -0.042(6) -0.003(5) -0.007(6)

loop_
_atom_type_symbol
_atom_type_description
_atom_type_scat_dispersion_real
_atom_type_scat_dispersion_imag
_atom_type_scat_source
C C 0.0033 0.0016 'International Tables Vol C Tables 4.2.6.8 and 6.1.1.4'
H H 0.0000 0.0000 'International Tables Vol C Tables 4.2.6.8 and 6.1.1.4'
Ba Ba -0.3244 2.2819 'International Tables Vol C Tables 4.2.6.8 and 6.1.1.4'
O O 0.0106 0.0060 'International Tables Vol C Tables 4.2.6.8 and 6.1.1.4'
P P 0.1023 0.0942 'International Tables Vol C Tables 4.2.6.8 and 6.1.1.4'

loop_
_geom_angle_atom_site_label_1
_geom_angle_atom_site_label_2
_geom_angle_atom_site_label_3
_geom_angle
_geom_angle_site_symmetry_1
_geom_angle_site_symmetry_3
Ba2 Ba1 H25A 115.4 2_557 .
O3 Ba1 Ba2 40.94(12) 2_557 2_557
O3 Ba1 O4 76.63(16) 2_557 1_546
O3 Ba1 O10 135.69(16) 2_557 .
O3 Ba1 O17 143.20(17) 2_557 2_657
O3 Ba1 O25A 73.0(2) 2_557 .
O3 Ba1 H25A 74.9 2_557 .
O3 Ba1 O26 109.59(16) 2_557 .
O3 Ba1 O27 64.17(17) 2_557 .
O3 Ba1 O28 72.63(16) 2_557 .
O4 Ba1 Ba2 69.82(11) 1_546 2_557
O4 Ba1 O10 76.84(17) 1_546 .
O4 Ba1 O25A 124.5(2) 1_546 .
O4 Ba1 H25A 109.2 1_546 .
O4 Ba1 O26 74.71(16) 1_546 .
O4 Ba1 O27 136.93(17) 1_546 .
O4 Ba1 O28 89.37(16) 1_546 .
O10 Ba1 Ba2 96.31(11) . 2_557
O10 Ba1 O25A 150.6(2) . .
O10 Ba1 H25A 148.0 . .
O10 Ba1 O26 96.70(16) . .
O10 Ba1 O27 119.71(17) . .
O10 Ba1 O28 72.24(15) . .
O17 Ba1 Ba2 148.75(11) 2_657 2_557
O17 Ba1 O4 135.83(16) 2_657 1_546
O17 Ba1 O10 77.71(16) 2_657 .
O17 Ba1 O25A 72.9(2) 2_657 .
O17 Ba1 H25A 77.0 2_657 .
O17 Ba1 O26 73.13(16) 2_657 .
O17 Ba1 O27 87.18(17) 2_657 .
O17 Ba1 O28 116.05(16) 2_657 .
O25A Ba1 Ba2 109.6(2) . 2_557
O25A Ba1 H25A 17.8 . .
O25A Ba1 O27 61.0(2) . .
O25A Ba1 O28 122.8(3) . .
O26 Ba1 Ba2 138.07(11) . 2_557
O26 Ba1 O25A 73.4(3) . .
O26 Ba1 H25A 57.2 . .
O26 Ba1 O27 133.89(17) . .
O26 Ba1 O28 162.53(17) . .
O27 Ba1 Ba2 69.01(13) . 2_557
O27 Ba1 H25A 78.1 . .
O28 Ba1 Ba2 35.26(11) . 2_557
O28 Ba1 H25A 137.4 . .
O28 Ba1 O27 63.22(17) . .
Ba3 Ba2 Ba1 118.26(3) 2_657 2_557
O2 Ba2 Ba1 80.79(10) . 2_557
O2 Ba2 Ba3 38.20(10) . 2_657
O2 Ba2 O3 50.40(14) . .
O2 Ba2 O20 67.30(16) . 2_657
O2 Ba2 O22 81.48(17) . .
O2 Ba2 O30 135.42(17) . .
O3 Ba2 Ba1 34.50(9) . 2_557
O3 Ba2 Ba3 88.38(10) . 2_657
O15 Ba2 Ba1 129.00(13) 2_657 2_557
O15 Ba2 Ba3 98.06(15) 2_657 2_657
O15 Ba2 O2 131.78(19) 2_657 .
O15 Ba2 O3 159.91(17) 2_657 .
O15 Ba2 O16 85.49(18) 2_657 .
O15 Ba2 O20 64.81(19) 2_657 2_657
O15 Ba2 O21 76.45(19) 2_657 .
O15 Ba2 O22 130.0(2) 2_657 .
O15 Ba2 O28 102.49(18) 2_657 2_557
O15 Ba2 O30 84.8(2) 2_657 .
O16 Ba2 Ba1 145.35(12) . 2_557
O16 Ba2 Ba3 41.37(11) . 2_657
O16 Ba2 O2 71.26(15) . .
O16 Ba2 O3 111.21(15) . .
O16 Ba2 O20 67.30(16) . 2_657
O16 Ba2 O21 137.11(19) . .
O16 Ba2 O22 70.37(17) . .
O16 Ba2 O28 155.20(16) . 2_557
O16 Ba2 O30 91.11(16) . .
O20 Ba2 Ba1 120.09(11) 2_657 2_557
O20 Ba2 Ba3 42.68(11) 2_657 2_657
O20 Ba2 O3 110.29(15) 2_657 .
O20 Ba2 O22 133.38(17) 2_657 .
O20 Ba2 O30 143.13(16) 2_657 .
O21 Ba2 Ba1 62.17(14) . 2_557
O21 Ba2 Ba3 102.78(16) . 2_657
O21 Ba2 O2 92.44(18) . .
O21 Ba2 O3 83.58(16) . .
O21 Ba2 O20 69.81(19) . 2_657
O21 Ba2 O22 148.05(18) . .
O21 Ba2 O28 67.62(19) . 2_557
O21 Ba2 O30 124.8(2) . .
O22 Ba2 Ba1 85.88(12) . 2_557
O22 Ba2 Ba3 91.71(13) . 2_657
O22 Ba2 O3 68.33(16) . .
O22 Ba2 O30 53.94(19) . .
O28 Ba2 Ba1 35.91(11) 2_557 2_557
O28 Ba2 Ba3 154.17(11) 2_557 2_657
O28 Ba2 O2 116.39(15) 2_557 .
O28 Ba2 O3 67.18(15) 2_557 .
O28 Ba2 O20 137.37(16) 2_557 2_657
O28 Ba2 O22 86.99(17) 2_557 .
O28 Ba2 O30 66.67(16) 2_557 .
O30 Ba2 Ba1 94.88(12) . 2_557
O30 Ba2 Ba3 131.32(12) . 2_657
O30 Ba2 O3 105.24(16) . .
O2 Ba3 Ba2 40.47(11) 2_657 2_657
O2 Ba3 O16 70.65(15) 2_657 2_657
O2 Ba3 O17 112.24(15) 2_657 2_657
O2 Ba3 O19 135.97(17) 2_657 .
O2 Ba3 O20 69.00(16) 2_657 .
O2 Ba3 O23 70.73(18) 2_657 .
O2 Ba3 O24 94.53(16) 2_657 .
O2 Ba3 O26 157.38(16) 2_657 .
O2 Ba3 P6 89.30(12) 2_657 2_657
O9 Ba3 Ba2 99.95(12) 1_646 2_657
O9 Ba3 O2 82.06(16) 1_646 2_657
O9 Ba3 O16 136.34(16) 1_646 2_657
O9 Ba3 O17 164.48(16) 1_646 2_657
O9 Ba3 O19 83.16(18) 1_646 .
O9 Ba3 O20 73.62(16) 1_646 .
O9 Ba3 O23 119.9(2) 1_646 .
O9 Ba3 O24 74.07(17) 1_646 .
O9 Ba3 O26 102.71(17) 1_646 .
O9 Ba3 P6 160.48(12) 1_646 2_657
O16 Ba3 Ba2 38.41(10) 2_657 2_657
O16 Ba3 O17 49.96(13) 2_657 2_657
O16 Ba3 O20 65.13(15) 2_657 .
O16 Ba3 O23 82.9(2) 2_657 .
O16 Ba3 O24 139.57(17) 2_657 .
O16 Ba3 P6 25.03(10) 2_657 2_657
O17 Ba3 Ba2 88.31(9) 2_657 2_657
O17 Ba3 P6 25.44(9) 2_657 2_657
O19 Ba3 Ba2 102.90(13) . 2_657
O19 Ba3 O16 93.23(17) . 2_657
O19 Ba3 O17 82.20(16) . 2_657
O19 Ba3 O20 67.07(17) . .
O19 Ba3 O23 149.83(19) . .
O19 Ba3 O24 120.58(18) . .
O19 Ba3 O26 66.60(17) . .
O19 Ba3 P6 91.16(14) . 2_657
O20 Ba3 Ba2 42.65(11) . 2_657
O20 Ba3 O17 105.09(14) . 2_657
O20 Ba3 O23 134.8(2) . .
O20 Ba3 P6 86.95(11) . 2_657
O23 Ba3 Ba2 92.55(17) . 2_657
O23 Ba3 O17 72.4(2) . 2_657
O23 Ba3 P6 72.8(2) . 2_657
O24 Ba3 Ba2 134.38(12) . 2_657
O24 Ba3 O17 109.37(15) . 2_657
O24 Ba3 O20 145.38(15) . .
O24 Ba3 O23 56.7(2) . .
O24 Ba3 P6 124.30(13) . 2_657
O26 Ba3 Ba2 153.43(11) . 2_657
O26 Ba3 O16 115.68(15) . 2_657
O26 Ba3 O17 66.58(14) . 2_657
O26 Ba3 O20 133.62(16) . .
O26 Ba3 O23 88.09(19) . .
O26 Ba3 O24 66.29(16) . .
O26 Ba3 P6 92.00(12) . 2_657
P6 Ba3 Ba2 63.04(4) 2_657 2_657
C2 C1 P1 117.9(5) . .
C6 C1 C2 118.3(7) . .
C6 C1 P1 123.5(5) . .
C1 C2 H2 119.2 . .
C3 C2 C1 121.7(6) . .
C3 C2 H2 119.2 . .
C2 C3 P2 121.2(5) . .
C4 C3 C2 118.5(6) . .
C4 C3 P2 119.8(5) . .
C3 C4 H4 119.2 . .
C5 C4 C3 121.5(7) . .
C5 C4 H4 119.2 . .
C4 C5 C6 118.5(6) . .
C4 C5 P3 118.7(5) . .
C6 C5 P3 122.7(5) . .
C1 C6 C5 121.4(7) . .
C1 C6 H6 119.3 . .
C5 C6 H6 119.3 . .
C8 C7 H7 110.0 . .
C9 C7 H7 110.0 . .
C9 C7 C8 110.8(9) . .
O1 C7 H7 110.0 . .
O1 C7 C8 106.2(8) . .
O1 C7 C9 109.7(9) . .
C7 C8 H8A 109.5 . .
C7 C8 H8B 109.5 . .
C7 C8 H8C 109.5 . .
H8A C8 H8B 109.5 . .
H8A C8 H8C 109.5 . .
H8B C8 H8C 109.5 . .
C7 C9 H9A 109.5 . .
C7 C9 H9B 109.5 . .
C7 C9 H9C 109.5 . .
H9A C9 H9B 109.5 . .
H9A C9 H9C 109.5 . .
H9B C9 H9C 109.5 . .
C11 C10 H10 109.0 . .
C12 C10 H10 109.0 . .
C12 C10 C11 112.4(9) . .
O5 C10 H10 109.0 . .
O5 C10 C11 109.6(8) . .
O5 C10 C12 107.7(8) . .
C10 C11 H11A 109.5 . .
C10 C11 H11B 109.5 . .
C10 C11 H11C 109.5 . .
H11A C11 H11B 109.5 . .
H11A C11 H11C 109.5 . .
H11B C11 H11C 109.5 . .
C10 C12 H12A 109.5 . .
C10 C12 H12B 109.5 . .
C10 C12 H12C 109.5 . .
H12A C12 H12B 109.5 . .
H12A C12 H12C 109.5 . .
H12B C12 H12C 109.5 . .
C14 C13 H13 109.6 . .
C15 C13 H13 109.6 . .
C15 C13 C14 112.6(9) . .
O8 C13 H13 109.6 . .
O8 C13 C14 106.9(8) . .
O8 C13 C15 108.5(7) . .
C13 C14 H14A 109.5 . .
C13 C14 H14B 109.5 . .
C13 C14 H14C 109.5 . .
H14A C14 H14B 109.5 . .
H14A C14 H14C 109.5 . .
H14B C14 H14C 109.5 . .
C13 C15 H15A 109.5 . .
C13 C15 H15B 109.5 . .
C13 C15 H15C 109.5 . .
H15A C15 H15B 109.5 . .
H15A C15 H15C 109.5 . .
H15B C15 H15C 109.5 . .
C17 C16 P4 120.4(6) . .
C21 C16 C17 118.6(7) . .
C21 C16 P4 120.8(6) . .
C16 C17 H17 119.5 . .
C18 C17 C16 121.0(7) . .
C18 C17 H17 119.5 . .
C17 C18 P5 118.9(6) . .
C19 C18 C17 119.3(7) . .
C19 C18 P5 121.8(6) . .
C18 C19 H19 119.5 . .
C18 C19 C20 121.1(7) . .
C20 C19 H19 119.5 . .
C19 C20 P6 122.0(5) . .
C21 C20 C19 119.0(7) . .
C21 C20 P6 118.6(5) . .
C16 C21 H21 119.5 . .
C20 C21 C16 121.0(7) . .
C20 C21 H21 119.5 . .
C23 C22 H22 108.9 . .
C23 C22 C24 113.0(12) . .
C24 C22 H22 108.9 . .
O11 C22 H22 108.9 . .
O11 C22 C23 110.1(8) . .
O11 C22 C24 107.1(9) . .
C22 C23 H23A 109.5 . .
C22 C23 H23B 109.5 . .
C22 C23 H23C 109.5 . .
H23A C23 H23B 109.5 . .
H23A C23 H23C 109.5 . .
H23B C23 H23C 109.5 . .
C22 C24 H24A 109.5 . .
C22 C24 H24B 109.5 . .
C22 C24 H24C 109.5 . .
H24A C24 H24B 109.5 . .
H24A C24 H24C 109.5 . .
H24B C24 H24C 109.5 . .
C26 C25 H25 110.2 . .
C26 C25 C27 110.2(12) . .
C27 C25 H25 110.2 . .
O13 C25 H25 110.2 . .
O13 C25 C26 110.0(10) . .
O13 C25 C27 106.0(11) . .
C25 C26 H26A 109.5 . .
C25 C26 H26B 109.5 . .
C25 C26 H26C 109.5 . .
H26A C26 H26B 109.5 . .
H26A C26 H26C 109.5 . .
H26B C26 H26C 109.5 . .
C25 C27 H27A 109.5 . .
C25 C27 H27B 109.5 . .
C25 C27 H27C 109.5 . .
H27A C27 H27B 109.5 . .
H27A C27 H27C 109.5 . .
H27B C27 H27C 109.5 . .
C29 C28 H28 109.3 . .
C30 C28 H28 109.3 . .
C30 C28 C29 111.4(9) . .
O18 C28 H28 109.3 . .
O18 C28 C29 109.4(8) . .
O18 C28 C30 108.0(8) . .
C28 C29 H29A 109.5 . .
C28 C29 H29B 109.5 . .
C28 C29 H29C 109.5 . .
H29A C29 H29B 109.5 . .
H29A C29 H29C 109.5 . .
H29B C29 H29C 109.5 . .
C28 C30 H30A 109.5 . .
C28 C30 H30B 109.5 . .
C28 C30 H30C 109.5 . .
H30A C30 H30B 109.5 . .
H30A C30 H30C 109.5 . .
H30B C30 H30C 109.5 . .
C7 O1 P1 121.8(5) . .
Ba3 O2 Ba2 101.33(16) 2_657 .
P1 O2 Ba2 101.9(2) . .
P1 O2 Ba3 152.7(3) . 2_657
Ba1 O3 Ba2 104.56(17) 2_557 .
P1 O3 Ba1 149.7(3) . 2_557
P1 O3 Ba2 91.0(2) . .
P2 O4 Ba1 136.2(3) . 1_564
C10 O5 P2 119.4(5) . .
C13 O8 P3 123.5(5) . .
P3 O9 Ba3 151.8(3) . 1_464
P4 O10 Ba1 137.8(3) . .
C22 O11 P4 120.3(6) . .
C25 O13 P5 121.1(6) . .
P5 O15 Ba2 173.2(4) . 2_657
Ba2 O16 Ba3 100.22(16) . 2_657
P6 O16 Ba2 155.4(3) . .
P6 O16 Ba3 101.0(2) . 2_657
Ba1 O17 Ba3 103.21(17) 2_657 2_657
P6 O17 Ba1 148.9(3) . 2_657
P6 O17 Ba3 91.7(2) . 2_657
C28 O18 P6 121.1(5) . .
Ba3 O19 H19A 116.2 . .
Ba3 O19 H19B 111.2 . .
H19A O19 H19B 108.4 . .
Ba2 O20 Ba3 94.67(16) 2_657 .
Ba2 O20 H20A 85.1 2_657 .
Ba2 O20 H20B 142.8 2_657 .
Ba3 O20 H20A 141.6 . .
Ba3 O20 H20B 95.5 . .
H20A O20 H20B 107.7 . .
Ba2 O21 H21A 114.1 . .
Ba2 O21 H21B 105.4 . .
H21A O21 H21B 107.0 . .
Ba2 O22 H22A 102.2 . .
Ba2 O22 H22B 109.4 . .
H22A O22 H22B 105.2 . .
Ba3 O23 H23D 102.2 . .
Ba3 O23 H23E 151.4 . .
H23D O23 H23E 102.5 . .
Ba3 O24 H24D 127.0 . .
Ba3 O24 H24E 116.4 . .
H24D O24 H24E 106.8 . .
Ba1 O25A H25A 90.9 . .
Ba1 O25A H25B 106.4 . .
H25A O25A H25B 98.1 . .
Ba1 O26 Ba3 106.29(17) . .
Ba1 O26 H26D 107.4 . .
Ba1 O26 H26E 119.5 . .
Ba3 O26 H26D 101.8 . .
Ba3 O26 H26E 112.2 . .
H26D O26 H26E 108.2 . .
Ba1 O27 H27D 112.5 . .
Ba1 O27 H27E 102.2 . .
H27D O27 H27E 105.6 . .
Ba1 O28 H28A 101.6 . .
Ba1 O28 H28B 112.0 . .
Ba2 O28 Ba1 108.83(18) 2_557 .
Ba2 O28 H28A 107.3 2_557 .
Ba2 O28 H28B 115.7 2_557 .
H28A O28 H28B 110.4 . .
Ba2 O30 H30D 115.9 . .
Ba2 O30 H30E 121.0 . .
H30D O30 H30E 106.8 . .
O1 P1 C1 104.0(3) . .
O2 P1 C1 110.0(3) . .
O2 P1 O1 104.6(3) . .
O3 P1 C1 111.7(3) . .
O3 P1 O1 110.6(3) . .
O3 P1 O2 115.3(3) . .
O4 P2 C3 110.8(3) . .
O4 P2 O5 106.2(3) . .
O4 P2 O6 116.9(3) . .
O5 P2 C3 103.1(3) . .
O6 P2 C3 109.3(3) . .
O6 P2 O5 109.6(3) . .
O7 P3 C5 108.6(3) . .
O7 P3 O8 110.8(3) . .
O8 P3 C5 103.4(3) . .
O9 P3 C5 110.1(3) . .
O9 P3 O7 117.8(3) . .
O9 P3 O8 105.1(3) . .
O10 P4 C16 109.6(3) . .
O10 P4 O11 106.6(3) . .
O10 P4 O12 117.4(3) . .
O11 P4 C16 104.4(3) . .
O12 P4 C16 108.9(3) . .
O12 P4 O11 109.2(3) . .
O13 P5 C18 104.5(3) . .
O14 P5 C18 108.5(3) . .
O14 P5 O13 109.7(3) . .
O15 P5 C18 109.7(3) . .
O15 P5 O13 105.0(4) . .
O15 P5 O14 118.6(4) . .
C20 P6 Ba3 144.3(2) . 2_657
O16 P6 Ba3 54.0(2) . 2_657
O16 P6 C20 110.8(3) . .
O16 P6 O18 104.4(3) . .
O17 P6 Ba3 62.9(2) . 2_657
O17 P6 C20 111.3(3) . .
O17 P6 O16 115.1(3) . .
O17 P6 O18 110.5(3) . .
O18 P6 Ba3 111.0(2) . 2_657
O18 P6 C20 104.0(3) . .
H29D O29 H29E 97.3 . .

loop_
_geom_bond_atom_site_label_1
_geom_bond_atom_site_label_2
_geom_bond_distance
_geom_bond_site_symmetry_2
Ba1 Ba2 4.5608(14) 2_557
Ba1 O3 2.669(5) 2_557
Ba1 O4 2.704(5) 1_546
Ba1 O10 2.734(5) .
Ba1 O17 2.675(5) 2_657
Ba1 O25A 2.806(8) .
Ba1 H25A 2.9627 .
Ba1 O26 2.806(5) .
Ba1 O27 2.982(6) .
Ba1 O28 2.826(6) .
Ba2 Ba1 4.5608(14) 2_557
Ba2 Ba3 4.2596(18) 2_657
Ba2 O2 2.819(5) .
Ba2 O3 3.088(5) .
Ba2 O15 2.616(6) 2_657
Ba2 O16 2.689(5) .
Ba2 O20 2.896(6) 2_657
Ba2 O21 2.744(6) .
Ba2 O22 2.932(6) .
Ba2 O28 2.782(5) 2_557
Ba2 O30 2.953(6) .
Ba3 Ba2 4.2596(18) 2_657
Ba3 O2 2.687(5) 2_657
Ba3 O9 2.608(5) 1_646
Ba3 O16 2.861(5) 2_657
Ba3 O17 3.090(5) 2_657
Ba3 O19 2.742(6) .
Ba3 O20 2.897(6) .
Ba3 O23 2.934(8) .
Ba3 O24 2.895(6) .
Ba3 O26 2.851(5) .
Ba3 P6 3.471(2) 2_657
C1 C2 1.392(9) .
C1 C6 1.389(9) .
C1 P1 1.786(7) .
C2 H2 0.9500 .
C2 C3 1.390(9) .
C3 C4 1.388(9) .
C3 P2 1.807(7) .
C4 H4 0.9500 .
C4 C5 1.387(10) .
C5 C6 1.397(10) .
C5 P3 1.813(7) .
C6 H6 0.9500 .
C7 H7 1.0000 .
C7 C8 1.499(14) .
C7 C9 1.488(14) .
C7 O1 1.442(10) .
C8 H8A 0.9800 .
C8 H8B 0.9800 .
C8 H8C 0.9800 .
C9 H9A 0.9800 .
C9 H9B 0.9800 .
C9 H9C 0.9800 .
C10 H10 1.0000 .
C10 C11 1.507(14) .
C10 C12 1.498(14) .
C10 O5 1.458(10) .
C11 H11A 0.9800 .
C11 H11B 0.9800 .
C11 H11C 0.9800 .
C12 H12A 0.9800 .
C12 H12B 0.9800 .
C12 H12C 0.9800 .
C13 H13 1.0000 .
C13 C14 1.510(13) .
C13 C15 1.496(13) .
C13 O8 1.447(10) .
C14 H14A 0.9800 .
C14 H14B 0.9800 .
C14 H14C 0.9800 .
C15 H15A 0.9800 .
C15 H15B 0.9800 .
C15 H15C 0.9800 .
C16 C17 1.404(10) .
C16 C21 1.392(11) .
C16 P4 1.803(8) .
C17 H17 0.9500 .
C17 C18 1.383(10) .
C18 C19 1.380(10) .
C18 P5 1.808(7) .
C19 H19 0.9500 .
C19 C20 1.396(10) .
C20 C21 1.388(9) .
C20 P6 1.798(7) .
C21 H21 0.9500 .
C22 H22 1.0000 .
C22 C23 1.486(15) .
C22 C24 1.490(16) .
C22 O11 1.460(11) .
C23 H23A 0.9800 .
C23 H23B 0.9800 .
C23 H23C 0.9800 .
C24 H24A 0.9800 .
C24 H24B 0.9800 .
C24 H24C 0.9800 .
C25 H25 1.0000 .
C25 C26 1.464(17) .
C25 C27 1.514(18) .
C25 O13 1.445(12) .
C26 H26A 0.9800 .
C26 H26B 0.9800 .
C26 H26C 0.9800 .
C27 H27A 0.9800 .
C27 H27B 0.9800 .
C27 H27C 0.9800 .
C28 H28 1.0000 .
C28 C29 1.514(14) .
C28 C30 1.496(14) .
C28 O18 1.446(10) .
C29 H29A 0.9800 .
C29 H29B 0.9800 .
C29 H29C 0.9800 .
C30 H30A 0.9800 .
C30 H30B 0.9800 .
C30 H30C 0.9800 .
O1 P1 1.604(5) .
O2 Ba3 2.687(5) 2_657
O2 P1 1.497(5) .
O3 Ba1 2.669(5) 2_557
O3 P1 1.494(5) .
O4 Ba1 2.704(5) 1_564
O4 P2 1.484(5) .
O5 P2 1.597(6) .
O6 P2 1.495(5) .
O7 P3 1.494(5) .
O8 P3 1.600(5) .
O9 Ba3 2.608(5) 1_464
O9 P3 1.480(5) .
O10 P4 1.483(5) .
O11 P4 1.585(6) .
O12 P4 1.500(5) .
O13 P5 1.588(6) .
O14 P5 1.492(5) .
O15 Ba2 2.616(6) 2_657
O15 P5 1.477(6) .
O16 Ba3 2.861(5) 2_657
O16 P6 1.496(5) .
O17 Ba1 2.675(5) 2_657
O17 Ba3 3.090(5) 2_657
O17 P6 1.492(5) .
O18 P6 1.604(6) .
O19 H19A 0.8873 .
O19 H19B 0.8943 .
O20 Ba2 2.896(6) 2_657
O20 H20A 0.8933 .
O20 H20B 0.8946 .
O21 H21A 0.8943 .
O21 H21B 0.8945 .
O22 H22A 0.8952 .
O22 H22B 0.8972 .
O23 H23D 0.9015 .
O23 H23E 0.9101 .
O24 H24D 0.8912 .
O24 H24E 0.8894 .
O25A H25A 0.9078 .
O25A H25B 0.9108 .
O26 H26D 0.8893 .
O26 H26E 0.8874 .
O27 H27D 0.8999 .
O27 H27E 0.8959 .
O28 Ba2 2.782(5) 2_557
O28 H28A 0.8833 .
O28 H28B 0.8926 .
O30 H30D 0.8956 .
O30 H30E 0.8958 .
P6 Ba3 3.471(2) 2_657
O29 H29D 0.9260 .
O29 H29E 0.9288 .

loop_
_geom_hbond_atom_site_label_D
_geom_hbond_atom_site_label_H
_geom_hbond_atom_site_label_A
_geom_hbond_distance_DH
_geom_hbond_distance_HA
_geom_hbond_distance_DA
_geom_hbond_angle_DHA
O19 H19A O10 0.89 1.83 2.712(8) 172.1
O20 H20A O13 0.89 2.93 3.797(8) 163.5
O22 H22A O1 0.90 2.64 3.472(8) 155.3
O22 H22B O18 0.90 2.20 3.028(8) 153.5
O23 H23E O29 0.91 2.37 2.842(12) 112.2
O25A H25B O29 0.91 2.18 2.642(14) 110.7
O28 H28A O12 0.88 1.79 2.663(8) 170.9
O30 H30E O12 0.90 1.79 2.680(8) 173.1
O29 H29E O23 0.93 2.29 2.842(12) 117.3

loop_
_geom_torsion_atom_site_label_1
_geom_torsion_atom_site_label_2
_geom_torsion_atom_site_label_3
_geom_torsion_atom_site_label_4
_geom_torsion
_geom_torsion_site_symmetry_1
_geom_torsion_site_symmetry_4
Ba1 O3 P1 C1 15.6(8) 2_557 .
Ba1 O3 P1 O1 130.9(6) 2_557 .
Ba1 O3 P1 O2 -110.8(6) 2_557 .
Ba1 O4 P2 C3 -127.0(4) 1_564 .
Ba1 O4 P2 O5 121.8(4) 1_564 .
Ba1 O4 P2 O6 -0.8(6) 1_564 .
Ba1 O10 P4 C16 -132.8(4) . .
Ba1 O10 P4 O11 114.8(5) . .
Ba1 O10 P4 O12 -7.9(6) . .
Ba1 O17 P6 Ba3 -119.4(6) 2_657 2_657
Ba1 O17 P6 C20 21.8(7) 2_657 .
Ba1 O17 P6 O16 -105.3(6) 2_657 .
Ba1 O17 P6 O18 136.8(6) 2_657 .
Ba2 O2 P1 C1 -139.8(3) . .
Ba2 O2 P1 O1 109.1(2) . .
Ba2 O2 P1 O3 -12.5(4) . .
Ba2 O3 P1 C1 137.6(3) . .
Ba2 O3 P1 O1 -107.2(2) . .
Ba2 O3 P1 O2 11.2(3) . .
Ba2 O16 P6 Ba3 -149.0(9) . 2_657
Ba2 O16 P6 C20 68.1(8) . .
Ba2 O16 P6 O17 -164.6(7) . .
Ba2 O16 P6 O18 -43.2(8) . .
Ba3 O2 P1 C1 72.3(7) 2_657 .
Ba3 O2 P1 O1 -38.8(7) 2_657 .
Ba3 O2 P1 O3 -160.4(6) 2_657 .
Ba3 O9 P3 C5 -118.2(7) 1_464 .
Ba3 O9 P3 O7 116.5(7) 1_464 .
Ba3 O9 P3 O8 -7.5(8) 1_464 .
Ba3 O16 P6 C20 -142.9(3) 2_657 .
Ba3 O16 P6 O17 -15.6(4) 2_657 .
Ba3 O16 P6 O18 105.7(3) 2_657 .
Ba3 O17 P6 C20 141.2(3) 2_657 .
Ba3 O17 P6 O16 14.1(3) 2_657 .
Ba3 O17 P6 O18 -103.8(2) 2_657 .
C1 C2 C3 C4 -1.7(11) . .
C1 C2 C3 P2 169.9(6) . .
C2 C1 C6 C5 3.3(11) . .
C2 C1 P1 O1 76.3(7) . .
C2 C1 P1 O2 -35.2(7) . .
C2 C1 P1 O3 -164.4(6) . .
C2 C3 C4 C5 1.6(11) . .
C2 C3 P2 O4 146.3(6) . .
C2 C3 P2 O5 -100.5(6) . .
C2 C3 P2 O6 16.0(7) . .
C3 C4 C5 C6 0.9(11) . .
C3 C4 C5 P3 179.9(5) . .
C4 C3 P2 O4 -42.2(7) . .
C4 C3 P2 O5 71.1(6) . .
C4 C3 P2 O6 -172.4(6) . .
C4 C5 C6 C1 -3.4(11) . .
C4 C5 P3 O7 -159.2(6) . .
C4 C5 P3 O8 -41.4(6) . .
C4 C5 P3 O9 70.4(6) . .
C6 C1 C2 C3 -0.6(11) . .
C6 C1 P1 O1 -96.5(7) . .
C6 C1 P1 O2 152.0(6) . .
C6 C1 P1 O3 22.7(8) . .
C6 C5 P3 O7 19.7(7) . .
C6 C5 P3 O8 137.5(6) . .
C6 C5 P3 O9 -110.7(6) . .
C7 O1 P1 C1 75.2(6) . .
C7 O1 P1 O2 -169.5(6) . .
C7 O1 P1 O3 -44.8(7) . .
C8 C7 O1 P1 135.7(7) . .
C9 C7 O1 P1 -104.5(8) . .
C10 O5 P2 C3 69.0(6) . .
C10 O5 P2 O4 -174.5(6) . .
C10 O5 P2 O6 -47.4(6) . .
C11 C10 O5 P2 102.2(9) . .
C12 C10 O5 P2 -135.2(7) . .
C13 O8 P3 C5 -69.0(6) . .
C13 O8 P3 O7 47.2(6) . .
C13 O8 P3 O9 175.5(6) . .
C14 C13 O8 P3 140.9(7) . .
C15 C13 O8 P3 -97.5(8) . .
C16 C17 C18 C19 1.4(12) . .
C16 C17 C18 P5 178.2(6) . .
C17 C16 C21 C20 -1.5(11) . .
C17 C16 P4 O10 -47.7(7) . .
C17 C16 P4 O11 66.1(7) . .
C17 C16 P4 O12 -177.3(6) . .
C17 C18 C19 C20 -1.7(12) . .
C17 C18 P5 O13 -60.1(7) . .
C17 C18 P5 O14 -177.1(6) . .
C17 C18 P5 O15 52.0(7) . .
C18 C19 C20 C21 0.4(11) . .
C18 C19 C20 P6 173.4(6) . .
C19 C18 P5 O13 116.6(7) . .
C19 C18 P5 O14 -0.4(8) . .
C19 C18 P5 O15 -131.3(7) . .
C19 C20 C21 C16 1.3(11) . .
C19 C20 P6 Ba3 92.1(7) . 2_657
C19 C20 P6 O16 148.8(6) . .
C19 C20 P6 O17 19.4(7) . .
C19 C20 P6 O18 -99.6(7) . .
C21 C16 C17 C18 0.2(12) . .
C21 C16 P4 O10 136.4(6) . .
C21 C16 P4 O11 -109.8(6) . .
C21 C16 P4 O12 6.8(7) . .
C21 C20 P6 Ba3 -94.9(6) . 2_657
C21 C20 P6 O16 -38.2(7) . .
C21 C20 P6 O17 -167.6(6) . .
C21 C20 P6 O18 73.4(6) . .
C22 O11 P4 C16 73.4(7) . .
C22 O11 P4 O10 -170.7(6) . .
C22 O11 P4 O12 -43.0(7) . .
C23 C22 O11 P4 95.4(10) . .
C24 C22 O11 P4 -141.4(10) . .
C25 O13 P5 C18 -65.7(7) . .
C25 O13 P5 O14 50.5(7) . .
C25 O13 P5 O15 178.9(7) . .
C26 C25 O13 P5 -99.6(11) . .
C27 C25 O13 P5 141.2(9) . .
C28 O18 P6 Ba3 -119.4(6) . 2_657
C28 O18 P6 C20 67.8(7) . .
C28 O18 P6 O16 -176.0(6) . .
C28 O18 P6 O17 -51.6(7) . .
C29 C28 O18 P6 -105.3(8) . .
C30 C28 O18 P6 133.2(7) . .
P1 C1 C2 C3 -173.9(6) . .
P1 C1 C6 C5 176.1(6) . .
P2 C3 C4 C5 -170.2(6) . .
P3 C5 C6 C1 177.7(6) . .
P4 C16 C17 C18 -175.9(6) . .
P4 C16 C21 C20 174.5(6) . .
P5 C18 C19 C20 -178.4(6) . .
P6 C20 C21 C16 -172.0(6) . .
